data_2210266
loop_
_publ_author_name
'Xiao, Ying-Hui'
'Gao, Shan'
'Ng, Seik Weng'

_publ_section_title
;Bis[\m-3-(4-carboxylatophenoxy)propionato-\k^2^<i>O</i>:<i>O</i>']bis[tetraaquacobalt(II)]
 tetrahydrate
;
_journal_coeditor_code HG2081
_journal_issue 9
_journal_name_full 'Acta Crystallographica Section E'
_journal_page_first m2274
_journal_page_last m2276
_journal_paper_doi 10.1107/S1600536806032612
_journal_volume 62
_journal_year 2006
_chemical_formula_iupac '[Co2 (C10 H8 O5)2 (H2 O)8], 4H2 O'
_chemical_formula_moiety 'C20 H32 Co2 O18, 4H2 O'
_chemical_formula_sum 'C20 H40 Co2 O22'
_chemical_formula_weight 750.38
_chemical_name_systematic
;
Bis[\m-3-(4-carboxylatophenoxy)propionato-\k^2^O:O']bis[tetraaquacobalt(II)]
tetrahydrate
;
_space_group_IT_number 14
_symmetry_cell_setting monoclinic
_symmetry_space_group_name_Hall '-P 2ybc'
_symmetry_space_group_name_H-M 'P 1 21/c 1'
_atom_sites_solution_hydrogens geom
_atom_sites_solution_primary direct
_atom_sites_solution_secondary difmap
_audit_creation_method SHELXL-97
_cell_angle_alpha 90.00
_cell_angle_beta 96.84(2)
_cell_angle_gamma 90.00
_cell_formula_units_Z 2
_cell_length_a 18.277(4)
_cell_length_b 7.281(2)
_cell_length_c 11.303(2)
_cell_measurement_reflns_used 9413
_cell_measurement_temperature 295(2)
_cell_measurement_theta_max 27.5
_cell_measurement_theta_min 3.0
_cell_volume 1493.4(6)
_computing_cell_refinement RAPID-AUTO
_computing_data_collection 'RAPID-AUTO (Rigaku, 1998)'
_computing_data_reduction 'CrystalStructure (Rigaku/MSC, 2002)'
_computing_molecular_graphics 'ORTEPII (Johnson, 1976)'
_computing_publication_material SHELXL97
_computing_structure_refinement 'SHELXL97 (Sheldrick, 1997)'
_computing_structure_solution 'SHELXS97 (Sheldrick, 1997)'
_diffrn_ambient_temperature 295(2)
_diffrn_measured_fraction_theta_full 0.997
_diffrn_measured_fraction_theta_max 0.997
_diffrn_measurement_device_type 'Rigaku RAXIS-RAPID IP'
_diffrn_measurement_method \w
_diffrn_radiation_monochromator graphite
_diffrn_radiation_source 'fine-focus sealed tube'
_diffrn_radiation_type MoK\a
_diffrn_radiation_wavelength 0.71073
_diffrn_reflns_av_R_equivalents 0.036
_diffrn_reflns_av_sigmaI/netI 0.031
_diffrn_reflns_limit_h_max 23
_diffrn_reflns_limit_h_min -23
_diffrn_reflns_limit_k_max 8
_diffrn_reflns_limit_k_min -9
_diffrn_reflns_limit_l_max 14
_diffrn_reflns_limit_l_min -14
_diffrn_reflns_number 14137
_diffrn_reflns_theta_full 27.48
_diffrn_reflns_theta_max 27.5
_diffrn_reflns_theta_min 3.0
_diffrn_standards_decay_% 0
_diffrn_standards_interval_count 0
_diffrn_standards_interval_time 0
_diffrn_standards_number 0
_exptl_absorpt_coefficient_mu 1.204
_exptl_absorpt_correction_T_max 0.795
_exptl_absorpt_correction_T_min 0.651
_exptl_absorpt_correction_type multi-scan
_exptl_absorpt_process_details '(ABSCOR; Higashi, 1995)'
_exptl_crystal_colour Pink
_exptl_crystal_density_diffrn 1.669
_exptl_crystal_density_method 'not measured'
_exptl_crystal_description Block
_exptl_crystal_F_000 780
_exptl_crystal_size_max 0.37
_exptl_crystal_size_mid 0.29
_exptl_crystal_size_min 0.18
_refine_diff_density_max 0.474
_refine_diff_density_min -1.003
_refine_ls_extinction_method none
_refine_ls_goodness_of_fit_ref 1.15
_refine_ls_hydrogen_treatment constr
_refine_ls_matrix_type full
_refine_ls_number_parameters 208
_refine_ls_number_reflns 3422
_refine_ls_number_restraints 0
_refine_ls_restrained_S_all 1.15
_refine_ls_R_factor_all 0.070
_refine_ls_R_factor_gt 0.047
_refine_ls_shift/su_max 0.001
_refine_ls_shift/su_mean 0.000
_refine_ls_structure_factor_coef Fsqd
_refine_ls_weighting_details 'calc w=1/[\s^2^(Fo^2^)+(0.0674P)^2^+4.709P] where P=(Fo^2^+2Fc^2^)/3'
_refine_ls_weighting_scheme calc
_refine_ls_wR_factor_gt 0.162
_refine_ls_wR_factor_ref 0.173
_reflns_number_gt 2336
_reflns_number_total 3422
_reflns_threshold_expression I>2\s(I)
_cod_data_source_file hg2081.cif
_cod_data_source_block I
_cod_depositor_comments
;
The following automatic conversions were performed:
'_symmetry_cell_setting' value 'Monoclinic' changed to 'monoclinic'
according to '/home/saulius/struct/CIF-dictionaries/cif_core.dic'
dictionary named 'cif_core.dic' version 2.4.1 from 2010-06-29.

Automatic conversion script
Id: cif_fix_enum 1527 2010-12-29 10:47:43Z saulius 

The following automatic conversions were performed:

'_symmetry_cell_setting' value 'Monoclinic' changed to 'monoclinic'
according to /home/saulius/struct/CIF-dictionaries/cif_core.dic
dictionary named 'cif_core.dic' version 2.4.1 from 2010-06-29.

Automatic conversion script
Id: cif_fix_values 1715 2011-07-08 13:25:40Z adriana 
;
_cod_original_cell_volume 1493.4(5)
_cod_original_sg_symbol_H-M 'P 21/c'
_cod_database_code 2210266
_cod_database_fobs_code 2210266

loop_
_symmetry_equiv_pos_as_xyz
'x, y, z'
'x, -y+1/2, z+1/2'
'-x, -y, -z'
'-x, y-1/2, -z-1/2'

loop_
_atom_site_type_symbol
_atom_site_label
_atom_site_fract_x
_atom_site_fract_y
_atom_site_fract_z
_atom_site_U_iso_or_equiv
_atom_site_adp_type
_atom_site_calc_flag
_atom_site_refinement_flags
_atom_site_occupancy
_atom_site_attached_hydrogens
Co Co1 0.66907(3) 0.49806(8) 0.49571(4) 0.0197(2) Uani d . 1 0
O O1 0.7526(2) 0.4835(6) 0.3941(3) 0.0430(10) Uani d . 1 0
O O2 0.7077(2) 0.4903(5) 0.2018(3) 0.0310(10) Uani d . 1 0
O O3 1.0504(2) 0.4322(6) 0.1632(3) 0.0420(10) Uani d . 1 0
O O4 1.3097(2) 0.4906(5) 0.1958(3) 0.0320(10) Uani d . 1 0
O O5 1.2525(2) 0.4972(6) 0.3581(3) 0.0400(10) Uani d . 1 0
O O1w 0.6603(2) 0.2111(5) 0.4987(3) 0.0360(10) Uani d . 1 0
O O2w 0.5859(2) 0.5004(5) 0.6113(3) 0.0320(10) Uani d . 1 0
O O3w 0.6657(2) 0.7844(5) 0.4981(3) 0.0410(10) Uani d . 1 0
O O4w 0.5952(2) 0.5025(5) 0.3338(3) 0.0340(10) Uani d . 1 0
O O5w 0.5009(4) 0.8050(10) 0.6615(6) 0.062(2) Uani d P 0.67 2
O O5w' 0.5015(4) 0.8960(10) 0.5008(9) 0.088(3) Uani d P 0.67 2
O O5w" 0.4985(4) 0.8050(10) 0.3385(6) 0.063(2) Uani d P 0.67 2
C C1 0.7609(2) 0.4789(6) 0.2848(4) 0.0250(10) Uani d . 1 0
C C2 0.8378(2) 0.4611(6) 0.2551(4) 0.0250(10) Uani d . 1 0
C C3 0.8525(2) 0.4495(8) 0.1381(4) 0.0360(10) Uani d . 1 0
C C4 0.9235(3) 0.4373(9) 0.1101(4) 0.0440(10) Uani d . 1 0
C C5 0.9823(2) 0.4391(8) 0.2009(4) 0.0330(10) Uani d . 1 0
C C6 0.9689(3) 0.4461(8) 0.3193(4) 0.0390(10) Uani d . 1 0
C C7 0.8966(3) 0.4583(7) 0.3447(4) 0.0350(10) Uani d . 1 0
C C8 1.1142(2) 0.4518(7) 0.2493(4) 0.0320(10) Uani d . 1 0
C C9 1.1782(2) 0.4652(7) 0.1755(4) 0.0290(10) Uani d . 1 0
C C10 1.2523(2) 0.4853(6) 0.2488(4) 0.0250(10) Uani d . 1 0
H H1w1 0.6786 0.1659 0.4394 0.053 Uiso d . 1 0
H H1w2 0.6836 0.1698 0.5629 0.053 Uiso d . 1 0
H H2w1 0.5601 0.5972 0.5993 0.048 Uiso d . 1 0
H H2w2 0.6058 0.4982 0.6832 0.048 Uiso d . 1 0
H H3w1 0.6911 0.8239 0.5609 0.061 Uiso d . 1 0
H H3w2 0.6833 0.8264 0.4372 0.061 Uiso d . 1 0
H H4w1 0.6198 0.5073 0.2747 0.051 Uiso d . 1 0
H H4w2 0.5690 0.4058 0.3292 0.051 Uiso d . 1 0
H H3 0.8135 0.4501 0.0771 0.044 Uiso calc R 1 0
H H4 0.9324 0.4278 0.0310 0.052 Uiso calc R 1 0
H H6 1.0078 0.4426 0.3804 0.047 Uiso calc R 1 0
H H7 0.8874 0.4648 0.4237 0.042 Uiso calc R 1 0
H H8a 1.1198 0.3463 0.3020 0.039 Uiso calc R 1 0
H H8b 1.1107 0.5618 0.2967 0.039 Uiso calc R 1 0
H H9a 1.1788 0.3558 0.1267 0.035 Uiso calc R 1 0
H H9b 1.1703 0.5698 0.1224 0.035 Uiso calc R 1 0

loop_
_atom_site_aniso_label
_atom_site_aniso_U_11
_atom_site_aniso_U_22
_atom_site_aniso_U_33
_atom_site_aniso_U_12
_atom_site_aniso_U_13
_atom_site_aniso_U_23
Co1 0.0191(3) 0.0234(3) 0.0167(3) 0.0000(2) 0.0026(2) -0.0002(2)
O1 0.024(2) 0.085(3) 0.020(2) 0.000(2) 0.0060(10) 0.000(2)
O2 0.0240(10) 0.048(2) 0.0220(10) 0.002(2) 0.0040(10) 0.001(2)
O3 0.020(2) 0.084(3) 0.023(2) -0.004(2) 0.0040(10) -0.006(2)
O4 0.0240(10) 0.052(2) 0.022(2) 0.000(2) 0.0050(10) -0.003(2)
O5 0.025(2) 0.076(3) 0.0180(10) 0.000(2) 0.0000(10) -0.004(2)
O1w 0.051(2) 0.029(2) 0.027(2) 0.008(2) 0.005(2) 0.0000(10)
O2w 0.026(2) 0.045(2) 0.027(2) 0.003(2) 0.0070(10) 0.000(2)
O3w 0.068(3) 0.027(2) 0.028(2) -0.010(2) 0.010(2) 0.0000(10)
O4w 0.0240(10) 0.052(2) 0.026(2) -0.002(2) 0.0040(10) 0.000(2)
O5w 0.057(4) 0.065(4) 0.064(5) -0.003(3) 0.006(3) -0.007(4)
O5w' 0.071(5) 0.072(5) 0.117(7) -0.001(4) -0.006(5) 0.003(5)
O5w" 0.065(4) 0.061(4) 0.062(5) 0.010(3) 0.005(3) 0.006(3)
C1 0.024(2) 0.030(2) 0.021(2) -0.002(2) 0.006(2) 0.000(2)
C2 0.021(2) 0.034(3) 0.021(2) -0.001(2) 0.004(2) -0.002(2)
C3 0.020(2) 0.069(4) 0.020(2) -0.001(2) 0.001(2) 0.003(2)
C4 0.025(2) 0.087(4) 0.018(2) -0.008(2) 0.005(2) -0.006(2)
C5 0.021(2) 0.053(3) 0.026(2) -0.003(2) 0.006(2) -0.002(2)
C6 0.023(2) 0.073(4) 0.021(2) -0.002(2) 0.000(2) 0.002(2)
C7 0.027(2) 0.058(3) 0.021(2) 0.000(2) 0.005(2) 0.000(2)
C8 0.023(2) 0.052(3) 0.023(2) 0.000(2) 0.002(2) -0.001(2)
C9 0.022(2) 0.047(3) 0.019(2) -0.003(2) 0.002(2) -0.003(2)
C10 0.025(2) 0.030(2) 0.020(2) 0.001(2) 0.006(2) 0.001(2)

loop_
_atom_type_symbol
_atom_type_description
_atom_type_scat_dispersion_real
_atom_type_scat_dispersion_imag
_atom_type_scat_source
C C 0.0033 0.0016 'International Tables Vol C Tables 4.2.6.8 and 6.1.1.4'
H H 0.0000 0.0000 'International Tables Vol C Tables 4.2.6.8 and 6.1.1.4'
O O 0.0106 0.0060 'International Tables Vol C Tables 4.2.6.8 and 6.1.1.4'
Co Co 0.3494 0.9721 'International Tables Vol C Tables 4.2.6.8 and 6.1.1.4'

loop_
_geom_angle_atom_site_label_1
_geom_angle_atom_site_label_2
_geom_angle_atom_site_label_3
_geom_angle_site_symmetry_1
_geom_angle_site_symmetry_3
_geom_angle
_geom_angle_publ_flag
O1 Co1 O5 . 3_766 87.50(10) yes
O1 Co1 O1w . . 91.2(2) yes
O1 Co1 O2w . . 175.80(10) yes
O1 Co1 O3w . . 94.9(2) yes
O1 Co1 O4w . . 87.60(10) yes
O5 Co1 O1w 3_766 . 92.9(2) yes
O5 Co1 O2w 3_766 . 89.30(10) yes
O5 Co1 O3w 3_766 . 89.5(2) yes
O5 Co1 O4w 3_766 . 174.60(10) yes
O1w Co1 O2w . . 86.30(10) yes
O1w Co1 O3w . . 173.50(10) yes
O1w Co1 O4w . . 89.30(10) yes
O2w Co1 O3w . . 87.70(10) yes
O2w Co1 O4w . . 95.80(10) yes
O3w Co1 O4w . . 88.80(10) yes
C1 O1 Co1 . . 138.1(3) no
C5 O3 C8 . . 118.9(4) no
C10 O5 Co1 . 3_766 136.3(3) no
O1 C1 O2 . . 123.3(4) no
O1 C1 C2 . . 116.7(4) no
O2 C1 C2 . . 119.9(4) no
C3 C2 C7 . . 118.4(4) no
C3 C2 C1 . . 121.1(4) no
C7 C2 C1 . . 120.5(4) no
C4 C3 C2 . . 121.3(4) no
C3 C4 C5 . . 119.7(4) no
O3 C5 C6 . . 125.0(4) no
O3 C5 C4 . . 114.9(4) no
C6 C5 C4 . . 120.1(4) no
C7 C6 C5 . . 118.8(4) no
C6 C7 C2 . . 121.7(4) no
O3 C8 C9 . . 104.5(3) no
C10 C9 C8 . . 113.9(4) no
O5 C10 O4 . . 124.4(4) no
O5 C10 C9 . . 116.7(4) no
O4 C10 C9 . . 118.9(4) no
Co1 O1w H1w1 . . 109.6 no
Co1 O1w H1w2 . . 109.5 no
H1w1 O1w H1w2 . . 109.4 no
Co1 O2w H2w1 . . 109.5 no
Co1 O2w H2w2 . . 109.4 no
H2w1 O2w H2w2 . . 109.5 no
Co1 O3w H3w1 . . 109.6 no
Co1 O3w H3w2 . . 109.6 no
H3w1 O3w H3w2 . . 109.4 no
Co1 O4w H4w1 . . 109.5 no
Co1 O4w H4w2 . . 109.5 no
H4w1 O4w H4w2 . . 109.5 no
C4 C3 H3 . . 119.4 no
C2 C3 H3 . . 119.4 no
C3 C4 H4 . . 120.1 no
C5 C4 H4 . . 120.1 no
C7 C6 H6 . . 120.6 no
C5 C6 H6 . . 120.6 no
C6 C7 H7 . . 119.2 no
C2 C7 H7 . . 119.2 no
O3 C8 H8a . . 110.8 no
C9 C8 H8a . . 110.8 no
O3 C8 H8b . . 110.8 no
C9 C8 H8b . . 110.8 no
H8a C8 H8b . . 108.9 no
C10 C9 H9a . . 108.8 no
C8 C9 H9a . . 108.8 no
C10 C9 H9b . . 108.8 no
C8 C9 H9b . . 108.8 no
H9a C9 H9b . . 107.7 no

loop_
_geom_bond_atom_site_label_1
_geom_bond_atom_site_label_2
_geom_bond_site_symmetry_2
_geom_bond_distance
_geom_bond_publ_flag
Co1 O1 . 2.020(3) yes
Co1 O5 3_766 2.055(3) yes
Co1 O1w . 2.096(3) yes
Co1 O2w . 2.119(3) yes
Co1 O3w . 2.086(4) yes
Co1 O4w . 2.141(3) yes
O1 C1 . 1.263(5) no
O2 C1 . 1.271(5) no
O3 C5 . 1.364(5) no
O3 C8 . 1.435(5) no
O4 C10 . 1.269(5) no
O5 C10 . 1.238(5) no
C1 C2 . 1.488(6) no
C2 C3 . 1.383(6) no
C2 C7 . 1.387(6) no
C3 C4 . 1.376(6) no
C4 C5 . 1.394(6) no
C5 C6 . 1.390(6) no
C6 C7 . 1.388(6) no
C8 C9 . 1.519(6) no
C9 C10 . 1.508(6) no
O1w H1w1 . 0.85 no
O1w H1w2 . 0.85 no
O2w H2w1 . 0.85 no
O2w H2w2 . 0.85 no
O3w H3w1 . 0.85 no
O3w H3w2 . 0.85 no
O4w H4w1 . 0.85 no
O4w H4w2 . 0.85 no
C3 H3 . 0.93 no
C4 H4 . 0.93 no
C6 H6 . 0.93 no
C7 H7 . 0.93 no
C8 H8a . 0.97 no
C8 H8b . 0.97 no
C9 H9a . 0.97 no
C9 H9b . 0.97 no

loop_
_geom_hbond_atom_site_label_D
_geom_hbond_atom_site_label_H
_geom_hbond_atom_site_label_A
_geom_hbond_site_symmetry_A
_geom_hbond_distance_DH
_geom_hbond_distance_HA
_geom_hbond_distance_DA
_geom_hbond_angle_DHA
_geom_hbond_publ_flag
O1w H1w1 O4 4_756 0.85 2.02 2.828(5) 158 yes
O1w H1w2 O2 2 0.85 1.96 2.774(5) 159 yes
O2w H2w1 O5w . 0.85 2.03 2.804(8) 150 yes
O2w H2w2 O4 3_766 0.85 1.94 2.722(4) 153 yes
O3w H3w1 O2 2_565 0.85 2.09 2.858(5) 151 yes
O3w H3w2 O4 4_766 0.85 1.94 2.737(5) 156 yes
O4w H4w1 O2 . 0.85 1.89 2.682(4) 154 yes
O4w H4w2 O5w 3_666 0.85 2.01 2.850(8) 171 yes

loop_
_geom_torsion_atom_site_label_1
_geom_torsion_atom_site_label_2
_geom_torsion_atom_site_label_3
_geom_torsion_atom_site_label_4
_geom_torsion_site_symmetry_1
_geom_torsion
_geom_torsion_publ_flag
O5 Co1 O1 C1 3_766 -177.8(5) no
O3w Co1 O1 C1 . -88.5(5) no
O1w Co1 O1 C1 . 89.3(5) no
O4w Co1 O1 C1 . 0.1(5) no
Co1 O1 C1 O2 . 2.7(8) no
Co1 O1 C1 C2 . -177.9(4) no
O1 C1 C2 C3 . 178.1(5) no
O2 C1 C2 C3 . -2.5(7) no
O1 C1 C2 C7 . -2.8(7) no
O2 C1 C2 C7 . 176.6(4) no
C7 C2 C3 C4 . -0.6(8) no
C1 C2 C3 C4 . 178.5(5) no
C2 C3 C4 C5 . -1.0(9) no
C8 O3 C5 C6 . -6.6(8) no
C8 O3 C5 C4 . 173.9(5) no
C3 C4 C5 O3 . -178.0(6) no
C3 C4 C5 C6 . 2.5(9) no
O3 C5 C6 C7 . 178.1(5) no
C4 C5 C6 C7 . -2.5(9) no
C5 C6 C7 C2 . 0.9(9) no
C3 C2 C7 C6 . 0.6(8) no
C1 C2 C7 C6 . -178.5(5) no
C5 O3 C8 C9 . -172.1(5) no
O3 C8 C9 C10 . -179.5(4) no
Co1 O5 C10 O4 3_766 -7.7(8) no
Co1 O5 C10 C9 3_766 173.0(3) no
C8 C9 C10 O5 . -3.2(6) no
C8 C9 C10 O4 . 177.4(4) no
